data_8102521
loop_
_publ_author_name
'Kim, Nam-Ho'
'Ha, Kwang'

_publ_section_title
;
 Crystal structure of bis(1,10-phenanthrolinium)
 hexabromoplatinate(IV), [C12H9N2]2[PtBr6]
;
_journal_issue 1
_journal_name_full 'Zeitschrift f\"ur Kristallographie - New Crystal Structures'
_journal_page_first 37
_journal_page_last 38
_journal_paper_doi 10.1524/ncrs.2010.0014
_journal_volume 225
_journal_year 2010
_chemical_formula_moiety '2(C12 H9 N2), Br6 Pt'
_chemical_formula_sum 'C24 H18 Br6 N4 Pt'
_chemical_formula_weight 1036.97
_chemical_name_systematic
; 
Bis(1,10-phenanthrolinium) hexabromoplatinate(IV) 
;
_space_group_IT_number 2
_symmetry_cell_setting triclinic
_symmetry_space_group_name_Hall '-P 1'
_symmetry_space_group_name_H-M 'P -1'
_atom_sites_solution_hydrogens geom
_atom_sites_solution_primary direct
_atom_sites_solution_secondary difmap
_audit_creation_method SHELXL-97
_cell_angle_alpha 84.351(3)
_cell_angle_beta 81.358(3)
_cell_angle_gamma 88.421(3)
_cell_formula_units_Z 1
_cell_length_a 7.6038(11)
_cell_length_b 8.0997(11)
_cell_length_c 11.1096(15)
_cell_measurement_reflns_used 2577
_cell_measurement_temperature 223(2)
_cell_measurement_theta_max 28.30
_cell_measurement_theta_min 2.53
_cell_volume 673.11(16)
_computing_cell_refinement 'SAINT (Bruker, 2000)'
_computing_data_collection 'SMART (Bruker, 2000)'
_computing_data_reduction 'SAINT (Bruker, 2000)'
_computing_molecular_graphics 'ORTEP-III (Farrugia, 1997)'
_computing_publication_material SHELXL97
_computing_structure_refinement 'SHELXL-97 (Sheldrick, 1997)'
_computing_structure_solution 'SHELXS-97 (Sheldrick, 1997)'
_diffrn_ambient_temperature 223(2)
_diffrn_measured_fraction_theta_full 0.965
_diffrn_measured_fraction_theta_max 0.965
_diffrn_measurement_device_type 'Bruker SMART 1000 CCD'
_diffrn_measurement_method '\f and \w scans'
_diffrn_radiation_monochromator graphite
_diffrn_radiation_source 'fine-focus sealed tube'
_diffrn_radiation_type MoK\a
_diffrn_radiation_wavelength 0.71073
_diffrn_reflns_av_R_equivalents 0.0288
_diffrn_reflns_av_sigmaI/netI 0.0610
_diffrn_reflns_limit_h_max 10
_diffrn_reflns_limit_h_min -8
_diffrn_reflns_limit_k_max 10
_diffrn_reflns_limit_k_min -8
_diffrn_reflns_limit_l_max 14
_diffrn_reflns_limit_l_min -14
_diffrn_reflns_number 4959
_diffrn_reflns_theta_full 28.30
_diffrn_reflns_theta_max 28.30
_diffrn_reflns_theta_min 2.53
_diffrn_standards_decay_% 0
_diffrn_standards_interval_count 0
_diffrn_standards_interval_time 0
_diffrn_standards_number 0
_exptl_absorpt_coefficient_mu 14.138
_exptl_absorpt_correction_T_max 1.000000
_exptl_absorpt_correction_T_min 0.490239
_exptl_absorpt_correction_type multi-scan
_exptl_absorpt_process_details SADABS
_exptl_crystal_colour orange
_exptl_crystal_density_diffrn 2.558
_exptl_crystal_density_method 'not measured'
_exptl_crystal_description block
_exptl_crystal_F_000 478
_exptl_crystal_size_max 0.20
_exptl_crystal_size_mid 0.07
_exptl_crystal_size_min 0.05
_refine_diff_density_max 3.690
_refine_diff_density_min -5.226
_refine_diff_density_rms 0.509
_refine_ls_extinction_method none
_refine_ls_goodness_of_fit_ref 1.246
_refine_ls_hydrogen_treatment constr
_refine_ls_matrix_type full
_refine_ls_number_parameters 160
_refine_ls_number_reflns 3232
_refine_ls_number_restraints 0
_refine_ls_restrained_S_all 1.246
_refine_ls_R_factor_all 0.0909
_refine_ls_R_factor_gt 0.0536
_refine_ls_shift/su_max 0.000
_refine_ls_shift/su_mean 0.000
_refine_ls_structure_factor_coef Fsqd
_refine_ls_weighting_details 'calc w=1/[\s^2^(Fo^2^)+(0.0000P)^2^+28.6990P] where P=(Fo^2^+2Fc^2^)/3'
_refine_ls_weighting_scheme calc
_refine_ls_wR_factor_gt 0.1050
_refine_ls_wR_factor_ref 0.1712
_reflns_number_gt 2478
_reflns_number_total 3232
_reflns_threshold_expression >2sigma(I)
_cod_data_source_file 1267-2722.cff
_cod_data_source_block ptphen
_cod_depositor_comments
;
The following automatic conversions were performed:
'_exptl_absorpt_correction_type' value 'Multi-scan' changed to
'multi-scan' according to
'/home/saulius/struct/CIF-dictionaries/cif_core.dic' dictionary named
'cif_core.dic' version 2.4.1 from 2010-06-29.

Automatic conversion script
Id: cif_fix_enum 1555 2011-01-17 13:19:09Z saulius 
;
_cod_original_sg_symbol_H-M P-1
_cod_database_code 8102521

loop_
_symmetry_equiv_pos_as_xyz
'x, y, z'
'-x, -y, -z'

loop_
_atom_site_label
_atom_site_type_symbol
_atom_site_fract_x
_atom_site_fract_y
_atom_site_fract_z
_atom_site_U_iso_or_equiv
_atom_site_adp_type
_atom_site_occupancy
_atom_site_symmetry_multiplicity
_atom_site_calc_flag
_atom_site_refinement_flags
_atom_site_disorder_assembly
_atom_site_disorder_group
Pt1 Pt 0.5000 0.0000 0.5000 0.0239(2) Uani 1 2 d S . .
Br1 Br 0.4342(2) 0.29897(18) 0.46254(14) 0.0316(4) Uani 1 1 d . . .
Br2 Br 0.2778(2) -0.01459(19) 0.68722(14) 0.0324(4) Uani 1 1 d . . .
Br3 Br 0.2711(2) -0.07284(19) 0.37801(15) 0.0328(4) Uani 1 1 d . . .
N1 N 0.1203(17) 0.2919(16) 0.2513(11) 0.031(3) Uani 1 1 d . . .
H1A H 0.1757 0.1994 0.2352 0.038 Uiso 0.50 1 calc PR . .
N2 N 0.3164(19) 0.2514(19) 0.0305(13) 0.040(3) Uani 1 1 d . . .
H2A H 0.3002 0.1676 0.0861 0.048 Uiso 0.50 1 calc PR . .
C1 C 0.012(2) 0.298(2) 0.3586(14) 0.032(3) Uani 1 1 d . . .
H1 H -0.0024 0.2032 0.4154 0.038 Uiso 1 1 calc R . .
C2 C -0.079(2) 0.444(2) 0.3844(14) 0.036(4) Uani 1 1 d . . .
H2 H -0.1608 0.4472 0.4565 0.043 Uiso 1 1 calc R . .
C3 C -0.049(2) 0.581(2) 0.3052(15) 0.037(4) Uani 1 1 d . . .
H3 H -0.1040 0.6811 0.3265 0.044 Uiso 1 1 calc R . .
C4 C 0.061(2) 0.579(2) 0.1933(14) 0.033(4) Uani 1 1 d . . .
C5 C 0.092(2) 0.719(2) 0.1037(17) 0.040(4) Uani 1 1 d . . .
H5 H 0.0404 0.8226 0.1204 0.048 Uiso 1 1 calc R . .
C6 C 0.195(2) 0.701(2) -0.0060(16) 0.036(4) Uani 1 1 d . . .
H6 H 0.2152 0.7936 -0.0638 0.044 Uiso 1 1 calc R . .
C7 C 0.274(2) 0.545(2) -0.0356(16) 0.039(4) Uani 1 1 d . . .
C8 C 0.375(2) 0.519(3) -0.1520(15) 0.042(4) Uani 1 1 d . . .
H8 H 0.3985 0.6084 -0.2127 0.051 Uiso 1 1 calc R . .
C9 C 0.438(2) 0.363(3) -0.1739(16) 0.049(5) Uani 1 1 d . . .
H9 H 0.5004 0.3410 -0.2505 0.059 Uiso 1 1 calc R . .
C10 C 0.406(2) 0.237(3) -0.0788(16) 0.045(5) Uani 1 1 d . . .
H10 H 0.4528 0.1315 -0.0943 0.054 Uiso 1 1 calc R . .
C11 C 0.2507(18) 0.4060(17) 0.0509(12) 0.022(3) Uani 1 1 d . . .
C12 C 0.1460(19) 0.4274(19) 0.1668(15) 0.029(3) Uani 1 1 d . . .

loop_
_atom_site_aniso_label
_atom_site_aniso_U_11
_atom_site_aniso_U_22
_atom_site_aniso_U_33
_atom_site_aniso_U_23
_atom_site_aniso_U_13
_atom_site_aniso_U_12
Pt1 0.0303(4) 0.0186(4) 0.0221(4) -0.0039(3) -0.0003(3) 0.0019(3)
Br1 0.0404(8) 0.0209(7) 0.0321(8) -0.0032(6) -0.0013(6) 0.0035(6)
Br2 0.0386(8) 0.0287(8) 0.0268(7) -0.0048(6) 0.0065(6) -0.0006(6)
Br3 0.0384(8) 0.0275(8) 0.0334(8) -0.0044(6) -0.0076(6) 0.0005(6)
N1 0.036(7) 0.033(7) 0.023(6) -0.002(5) 0.001(5) 0.004(6)
N2 0.039(8) 0.046(9) 0.039(8) -0.019(7) -0.006(6) -0.002(6)
C1 0.034(8) 0.035(9) 0.025(7) 0.003(6) -0.004(6) -0.005(6)
C2 0.037(9) 0.053(11) 0.024(7) -0.016(7) -0.017(6) 0.003(7)
C3 0.029(8) 0.045(10) 0.035(9) -0.004(7) -0.002(7) 0.015(7)
C4 0.031(8) 0.042(9) 0.025(7) 0.001(6) -0.002(6) 0.013(7)
C5 0.036(9) 0.037(9) 0.048(10) 0.003(8) -0.019(8) -0.001(7)
C6 0.028(8) 0.040(9) 0.039(9) 0.009(7) -0.007(7) 0.000(7)
C7 0.019(7) 0.061(12) 0.039(9) -0.009(8) -0.003(6) 0.002(7)
C8 0.032(9) 0.067(13) 0.027(8) -0.002(8) -0.002(7) -0.009(8)
C9 0.037(9) 0.082(15) 0.029(9) -0.029(9) 0.008(7) -0.010(9)
C10 0.049(10) 0.061(12) 0.031(9) -0.033(9) -0.007(7) 0.009(9)
C11 0.024(6) 0.024(7) 0.021(6) -0.005(5) -0.014(5) -0.007(5)
C12 0.021(7) 0.029(8) 0.039(8) -0.004(6) -0.007(6) 0.002(6)

loop_
_atom_type_symbol
_atom_type_description
_atom_type_scat_dispersion_real
_atom_type_scat_dispersion_imag
_atom_type_scat_source
C C 0.0033 0.0016 'International Tables Vol C Tables 4.2.6.8 and 6.1.1.4'
H H 0.0000 0.0000 'International Tables Vol C Tables 4.2.6.8 and 6.1.1.4'
Br Br -0.2901 2.4595 'International Tables Vol C Tables 4.2.6.8 and 6.1.1.4'
N N 0.0061 0.0033 'International Tables Vol C Tables 4.2.6.8 and 6.1.1.4'
Pt Pt -1.7033 8.3905 'International Tables Vol C Tables 4.2.6.8 and 6.1.1.4'

loop_
_geom_angle_atom_site_label_1
_geom_angle_atom_site_label_2
_geom_angle_atom_site_label_3
_geom_angle
_geom_angle_site_symmetry_1
_geom_angle_site_symmetry_3
_geom_angle_publ_flag
Br1 Pt1 Br1 180.00(7) 2_656 . ?
Br1 Pt1 Br2 90.30(5) 2_656 . ?
Br1 Pt1 Br2 89.70(5) . . ?
Br1 Pt1 Br2 89.70(5) 2_656 2_656 ?
Br1 Pt1 Br2 90.30(5) . 2_656 ?
Br2 Pt1 Br2 180.0 . 2_656 ?
Br1 Pt1 Br3 91.78(5) 2_656 2_656 ?
Br1 Pt1 Br3 88.22(5) . 2_656 ?
Br2 Pt1 Br3 89.24(6) . 2_656 ?
Br2 Pt1 Br3 90.76(6) 2_656 2_656 ?
Br1 Pt1 Br3 88.22(5) 2_656 . ?
Br1 Pt1 Br3 91.78(5) . . ?
Br2 Pt1 Br3 90.76(6) . . ?
Br2 Pt1 Br3 89.24(6) 2_656 . ?
Br3 Pt1 Br3 180.0 2_656 . ?
C1 N1 C12 122.0(13) . . ?
C1 N1 H1A 119.0 . . ?
C12 N1 H1A 119.0 . . ?
C10 N2 C11 115.6(16) . . ?
C10 N2 H2A 122.2 . . ?
C11 N2 H2A 122.2 . . ?
N1 C1 C2 119.4(15) . . ?
N1 C1 H1 120.3 . . ?
C2 C1 H1 120.3 . . ?
C3 C2 C1 119.5(15) . . ?
C3 C2 H2 120.3 . . ?
C1 C2 H2 120.3 . . ?
C2 C3 C4 122.4(16) . . ?
C2 C3 H3 118.8 . . ?
C4 C3 H3 118.8 . . ?
C3 C4 C12 117.0(15) . . ?
C3 C4 C5 124.7(15) . . ?
C12 C4 C5 118.3(15) . . ?
C6 C5 C4 119.7(16) . . ?
C6 C5 H5 120.1 . . ?
C4 C5 H5 120.1 . . ?
C5 C6 C7 122.0(16) . . ?
C5 C6 H6 119.0 . . ?
C7 C6 H6 119.0 . . ?
C11 C7 C6 119.9(15) . . ?
C11 C7 C8 116.5(16) . . ?
C6 C7 C8 123.5(17) . . ?
C9 C8 C7 119.2(17) . . ?
C9 C8 H8 120.4 . . ?
C7 C8 H8 120.4 . . ?
C8 C9 C10 117.7(15) . . ?
C8 C9 H9 121.2 . . ?
C10 C9 H9 121.2 . . ?
N2 C10 C9 126.6(17) . . ?
N2 C10 H10 116.7 . . ?
C9 C10 H10 116.7 . . ?
N2 C11 C7 124.4(14) . . ?
N2 C11 C12 118.0(13) . . ?
C7 C11 C12 117.6(13) . . ?
N1 C12 C4 119.5(14) . . ?
N1 C12 C11 118.1(13) . . ?
C4 C12 C11 122.3(14) . . ?

loop_
_geom_bond_atom_site_label_1
_geom_bond_atom_site_label_2
_geom_bond_distance
_geom_bond_site_symmetry_2
_geom_bond_publ_flag
Pt1 Br1 2.4668(15) 2_656 ?
Pt1 Br1 2.4668(15) . ?
Pt1 Br2 2.4700(14) . ?
Pt1 Br2 2.4700(14) 2_656 ?
Pt1 Br3 2.4772(16) 2_656 ?
Pt1 Br3 2.4772(16) . ?
N1 C1 1.348(19) . ?
N1 C12 1.37(2) . ?
N1 H1A 0.8700 . ?
N2 C10 1.31(2) . ?
N2 C11 1.363(19) . ?
N2 H2A 0.8700 . ?
C1 C2 1.39(2) . ?
C1 H1 0.9400 . ?
C2 C3 1.35(2) . ?
C2 H2 0.9400 . ?
C3 C4 1.39(2) . ?
C3 H3 0.9400 . ?
C4 C12 1.41(2) . ?
C4 C5 1.43(2) . ?
C5 C6 1.37(2) . ?
C5 H5 0.9400 . ?
C6 C7 1.43(2) . ?
C6 H6 0.9400 . ?
C7 C11 1.40(2) . ?
C7 C8 1.43(2) . ?
C8 C9 1.37(3) . ?
C8 H8 0.9400 . ?
C9 C10 1.39(3) . ?
C9 H9 0.9400 . ?
C10 H10 0.9400 . ?
C11 C12 1.43(2) . ?

loop_
_geom_hbond_atom_site_label_D
_geom_hbond_atom_site_label_H
_geom_hbond_atom_site_label_A
_geom_hbond_distance_DH
_geom_hbond_distance_HA
_geom_hbond_distance_DA
_geom_hbond_angle_DHA
_geom_hbond_site_symmetry_A
N1 H1A Br3 0.87 2.73 3.392(13) 133.4 .
N1 H1A N2 0.87 2.37 2.717(18) 104.4 .
N2 H2A N1 0.87 2.40 2.717(18) 101.6 .

loop_
_geom_torsion_atom_site_label_1
_geom_torsion_atom_site_label_2
_geom_torsion_atom_site_label_3
_geom_torsion_atom_site_label_4
_geom_torsion
_geom_torsion_site_symmetry_1
_geom_torsion_site_symmetry_2
_geom_torsion_site_symmetry_3
_geom_torsion_site_symmetry_4
_geom_torsion_publ_flag
C12 N1 C1 C2 1(2) . . . . ?
N1 C1 C2 C3 -4(2) . . . . ?
C1 C2 C3 C4 5(3) . . . . ?
C2 C3 C4 C12 -2(3) . . . . ?
C2 C3 C4 C5 177.1(16) . . . . ?
C3 C4 C5 C6 -176.6(17) . . . . ?
C12 C4 C5 C6 3(2) . . . . ?
C4 C5 C6 C7 1(3) . . . . ?
C5 C6 C7 C11 -2(2) . . . . ?
C5 C6 C7 C8 176.6(16) . . . . ?
C11 C7 C8 C9 2(2) . . . . ?
C6 C7 C8 C9 -176.7(16) . . . . ?
C7 C8 C9 C10 -3(3) . . . . ?
C11 N2 C10 C9 0(3) . . . . ?
C8 C9 C10 N2 2(3) . . . . ?
C10 N2 C11 C7 0(2) . . . . ?
C10 N2 C11 C12 177.5(14) . . . . ?
C6 C7 C11 N2 178.3(14) . . . . ?
C8 C7 C11 N2 -1(2) . . . . ?
C6 C7 C11 C12 1(2) . . . . ?
C8 C7 C11 C12 -178.4(14) . . . . ?
C1 N1 C12 C4 2(2) . . . . ?
C1 N1 C12 C11 -174.4(14) . . . . ?
C3 C4 C12 N1 -1(2) . . . . ?
C5 C4 C12 N1 179.5(15) . . . . ?
C3 C4 C12 C11 174.8(14) . . . . ?
C5 C4 C12 C11 -4(2) . . . . ?
N2 C11 C12 N1 1(2) . . . . ?
C7 C11 C12 N1 179.0(13) . . . . ?
N2 C11 C12 C4 -175.1(14) . . . . ?
C7 C11 C12 C4 3(2) . . . . ?
